data_7013078
loop_
_publ_author_name
'Robin B. Bedford'
'Catherine S. J. Cazin'
'Simon J. Coles'
'Thomas Gelbrich'
'Michael B. Hursthouse'
'V\'eronique J. M. Scordia'

_publ_section_title
;
 Phosphine and arsine adducts of N-donor palladacycles as catalysts in
 the Suzuki coupling of aryl bromides
;
_journal_issue 17
_journal_name_full 'Dalton Trans.'
_journal_page_first 3350
_journal_page_last 3356
_journal_paper_doi 10.1039/B304053D
_journal_year 2003
_chemical_formula_sum 'C27.5 H27 Cl1.5 N O0.5 P Pd'
_chemical_formula_weight 570.05
_chemical_name_systematic
;
?
;
_space_group_IT_number 2
_symmetry_cell_setting triclinic
_symmetry_space_group_name_Hall '-P 1'
_symmetry_space_group_name_H-M 'P -1'
_atom_sites_solution_hydrogens geom
_atom_sites_solution_primary direct
_atom_sites_solution_secondary difmap
_audit_creation_method SHELXL-97
_cell_angle_alpha 64.56(2)
_cell_angle_beta 86.38(3)
_cell_angle_gamma 73.77(3)
_cell_formula_units_Z 2
_cell_length_a 9.4871(19)
_cell_length_b 13.833(3)
_cell_length_c 15.203(4)
_cell_measurement_temperature 150(2)
_cell_measurement_theta_max 23.24
_cell_measurement_theta_min 5.11
_cell_volume 1726.2(8)
_computing_structure_refinement 'SHELXL-97 (Sheldrick, 1997)'
_computing_structure_solution 'SHELXS-97 (Sheldrick, 1990)'
_diffrn_ambient_temperature 150(2)
_diffrn_detector_area_resol_mean 9.091
_diffrn_measured_fraction_theta_full 0.725
_diffrn_measured_fraction_theta_max 0.725
_diffrn_measurement_device_type 'Nonius KappaCCD'
_diffrn_measurement_method '\f & \w scans'
_diffrn_radiation_monochromator graphite
_diffrn_radiation_source 'Nonius FR591 rotating anode'
_diffrn_radiation_type MoK\a
_diffrn_radiation_wavelength 0.71073
_diffrn_reflns_av_R_equivalents 0.0753
_diffrn_reflns_av_sigmaI/netI 0.0904
_diffrn_reflns_limit_h_max 11
_diffrn_reflns_limit_h_min -11
_diffrn_reflns_limit_k_max 17
_diffrn_reflns_limit_k_min -17
_diffrn_reflns_limit_l_max 19
_diffrn_reflns_limit_l_min -15
_diffrn_reflns_number 8990
_diffrn_reflns_theta_full 27.50
_diffrn_reflns_theta_max 27.50
_diffrn_reflns_theta_min 3.07
_exptl_absorpt_coefficient_mu 0.713
_exptl_absorpt_correction_T_max 0.9727
_exptl_absorpt_correction_T_min 0.8079
_exptl_absorpt_correction_type multi-scan
_exptl_absorpt_process_details 'SORTAV (Blessing, 1997)'
_exptl_crystal_colour yellow
_exptl_crystal_density_diffrn 1.097
_exptl_crystal_density_method 'not measured'
_exptl_crystal_description block
_exptl_crystal_F_000 579
_exptl_crystal_size_max 0.32
_exptl_crystal_size_mid 0.10
_exptl_crystal_size_min 0.04
_refine_diff_density_max 1.418
_refine_diff_density_min -2.359
_refine_diff_density_rms 0.200
_refine_ls_extinction_coef 0.016(3)
_refine_ls_extinction_expression Fc^*^=kFc[1+0.001xFc^2^\l^3^/sin(2\q)]^-1/4^
_refine_ls_extinction_method SHELXL
_refine_ls_goodness_of_fit_ref 1.019
_refine_ls_hydrogen_treatment mixed
_refine_ls_matrix_type full
_refine_ls_number_parameters 360
_refine_ls_number_reflns 5746
_refine_ls_number_restraints 66
_refine_ls_restrained_S_all 1.013
_refine_ls_R_factor_all 0.1179
_refine_ls_R_factor_gt 0.1043
_refine_ls_shift/su_max 0.151
_refine_ls_shift/su_mean 0.004
_refine_ls_structure_factor_coef Fsqd
_refine_ls_weighting_details 'calc w=1/[\s^2^(Fo^2^)+(0.1121P)^2^+32.4493P] where P=(Fo^2^+2Fc^2^)/3'
_refine_ls_weighting_scheme calc
_refine_ls_wR_factor_gt 0.2581
_refine_ls_wR_factor_ref 0.2677
_reflns_number_gt 4739
_reflns_number_total 5746
_reflns_threshold_expression >2\s(I)
_cod_data_source_file B304053D.txt
_cod_data_source_block 10f
_cod_depositor_comments
;
The following automatic conversions were performed:
'_symmetry_cell_setting' value 'Triclinic' changed to 'triclinic'
according to '/home/saulius/struct/CIF-dictionaries/cif_core.dic'
dictionary named 'cif_core.dic' version 2.4.1 from 2010-06-29.

Automatic conversion script
Id: cif_fix_enum 1527 2010-12-29 10:47:43Z saulius 
;
_cod_original_cell_volume 1726.2(7)
_cod_original_sg_symbol_H-M P-1
_cod_original_formula_sum 'C27.50 H27 Cl1.50 N O0.50 P Pd'
_cod_database_code 7013078

loop_
_symmetry_equiv_pos_as_xyz
'x, y, z'
'-x, -y, -z'

loop_
_atom_site_label
_atom_site_type_symbol
_atom_site_fract_x
_atom_site_fract_y
_atom_site_fract_z
_atom_site_U_iso_or_equiv
_atom_site_adp_type
_atom_site_occupancy
_atom_site_symmetry_multiplicity
_atom_site_calc_flag
_atom_site_refinement_flags
_atom_site_disorder_assembly
_atom_site_disorder_group
C01 C 0.757(11) 0.456(8) 0.257(7) 0.026(2) Uani 0.10 1 d P . .
H01 H 0.7096 0.4916 0.1896 0.031 Uiso 0.10 1 calc PR . .
C1 C 0.4405(11) 0.0353(8) 0.7034(7) 0.025(2) Uani 1 1 d . A .
C2 C 0.3021(12) 0.0829(10) 0.7197(8) 0.039(3) Uani 1 1 d . . .
H2 H 0.2717 0.1605 0.7029 0.047 Uiso 1 1 calc R . .
C3 C 0.2042(15) 0.0198(12) 0.7608(10) 0.049(3) Uani 1 1 d . . .
H3 H 0.1090 0.0539 0.7743 0.059 Uiso 1 1 calc R . .
C4 C 0.2433(15) -0.0890(13) 0.7814(9) 0.053(4) Uani 1 1 d . . .
H4 H 0.1763 -0.1321 0.8095 0.063 Uiso 1 1 calc R . .
C5 C 0.3835(16) -0.1382(11) 0.7612(9) 0.051(3) Uani 1 1 d . . .
H5 H 0.4112 -0.2148 0.7741 0.061 Uiso 1 1 calc R . .
C6 C 0.4816(13) -0.0763(10) 0.7228(9) 0.041(3) Uani 1 1 d . . .
H6 H 0.5773 -0.1101 0.7096 0.049 Uiso 1 1 calc R . .
C7 C 0.7164(11) 0.0375(8) 0.6144(7) 0.027(2) Uani 1 1 d . A .
C8 C 0.7154(12) 0.0430(9) 0.5222(8) 0.034(2) Uani 1 1 d . . .
H8 H 0.6400 0.0975 0.4744 0.041 Uiso 1 1 calc R . .
C9 C 0.8286(12) -0.0337(10) 0.4980(9) 0.036(3) Uani 1 1 d . . .
H9 H 0.8328 -0.0290 0.4337 0.043 Uiso 1 1 calc R . .
C10 C 0.9333(12) -0.1163(9) 0.5735(9) 0.034(2) Uani 1 1 d . . .
H10 H 1.0067 -0.1708 0.5611 0.040 Uiso 1 1 calc R . .
C11 C 0.9301(12) -0.1184(8) 0.6610(9) 0.038(3) Uani 1 1 d . . .
H11 H 1.0028 -0.1742 0.7102 0.046 Uiso 1 1 calc R . .
C12 C 0.8253(12) -0.0425(9) 0.6837(8) 0.034(2) Uani 1 1 d . . .
H12 H 0.8280 -0.0453 0.7472 0.041 Uiso 1 1 calc R . .
C13 C 0.4607(10) 0.2372(8) 0.5480(7) 0.0237(19) Uani 1 1 d . A .
C14 C 0.3830(10) 0.2149(8) 0.4862(8) 0.028(2) Uani 1 1 d . . .
H14 H 0.3912 0.1399 0.4992 0.034 Uiso 1 1 calc R . .
C15 C 0.2933(12) 0.3027(9) 0.4052(8) 0.036(2) Uani 1 1 d . . .
H15 H 0.2413 0.2873 0.3637 0.044 Uiso 1 1 calc R . .
C16 C 0.2818(12) 0.4127(10) 0.3868(9) 0.039(3) Uani 1 1 d . . .
H16 H 0.2205 0.4722 0.3327 0.047 Uiso 1 1 calc R . .
C17 C 0.3570(11) 0.4358(8) 0.4451(8) 0.033(2) Uani 1 1 d . . .
H17 H 0.3500 0.5111 0.4307 0.040 Uiso 1 1 calc R . .
C18 C 0.4474(11) 0.3464(9) 0.5287(8) 0.033(2) Uani 1 1 d . . .
H18 H 0.4978 0.3627 0.5704 0.040 Uiso 1 1 calc R . .
C19 C 0.7907(10) 0.2338(8) 0.6868(8) 0.028(2) Uani 1 1 d . A .
C20 C 0.8198(12) 0.2630(8) 0.5870(8) 0.030(2) Uani 1 1 d . . .
H20 H 0.7619 0.2481 0.5482 0.036 Uiso 1 1 calc R . .
C21 C 0.9291(11) 0.3122(9) 0.5453(9) 0.035(2) Uani 1 1 d . . .
H21 H 0.9492 0.3257 0.4797 0.041 Uiso 1 1 calc R . .
C22 C 1.0117(11) 0.3431(8) 0.5962(8) 0.033(2) Uani 1 1 d . . .
H22 H 1.0836 0.3807 0.5657 0.039 Uiso 1 1 calc R . .
C23 C 0.9839(12) 0.3162(10) 0.6948(8) 0.037(3) Uani 1 1 d . A .
H23 H 1.0392 0.3349 0.7321 0.045 Uiso 1 1 calc R . .
C24 C 0.8785(13) 0.2636(12) 0.7377(9) 0.044(3) Uani 1 1 d . . .
C25 C 0.878(2) 0.2093(19) 0.8469(16) 0.031(4) Uani 0.50 1 d PU A 1
H25A H 0.9069 0.2540 0.8750 0.037 Uiso 0.50 1 calc PR A 1
H25B H 0.9474 0.1336 0.8739 0.037 Uiso 0.50 1 calc PR A 1
C25' C 0.801(3) 0.275(2) 0.8346(18) 0.040(5) Uani 0.50 1 d PU A 2
H25C H 0.8780 0.2592 0.8838 0.048 Uiso 0.50 1 calc PR A 2
H25D H 0.7364 0.3511 0.8159 0.048 Uiso 0.50 1 calc PR A 2
N1 N 0.7249(11) 0.2028(10) 0.8709(8) 0.048(3) Uani 1 1 d . . .
C26 C 0.716(2) 0.1434(18) 0.9702(15) 0.030(4) Uani 0.50 1 d PU A 1
H26A H 0.7792 0.1608 1.0064 0.046 Uiso 0.50 1 calc PR A 1
H26B H 0.7476 0.0634 0.9874 0.046 Uiso 0.50 1 calc PR A 1
H26C H 0.6137 0.1641 0.9870 0.046 Uiso 0.50 1 calc PR A 1
C26' C 0.636(3) 0.207(2) 0.960(2) 0.049(6) Uani 0.50 1 d PU A 2
H26D H 0.6995 0.2112 1.0063 0.073 Uiso 0.50 1 calc PR A 2
H26E H 0.6029 0.1399 0.9928 0.073 Uiso 0.50 1 calc PR A 2
H26F H 0.5507 0.2731 0.9375 0.073 Uiso 0.50 1 calc PR A 2
C27 C 0.648(3) 0.334(2) 0.845(2) 0.060(6) Uani 0.60 1 d PU A 1
H27A H 0.7155 0.3630 0.8670 0.091 Uiso 0.60 1 calc PR A 1
H27B H 0.5568 0.3413 0.8788 0.091 Uiso 0.60 1 calc PR A 1
H27C H 0.6259 0.3767 0.7746 0.091 Uiso 0.60 1 calc PR A 1
C27' C 0.835(4) 0.088(3) 0.938(3) 0.057(8) Uani 0.40 1 d PU A 2
H27D H 0.9085 0.0634 0.8977 0.085 Uiso 0.40 1 calc PR A 2
H27E H 0.7815 0.0324 0.9700 0.085 Uiso 0.40 1 calc PR A 2
H27F H 0.8854 0.0969 0.9872 0.085 Uiso 0.40 1 calc PR A 2
Cl1 Cl 0.5016(9) 0.0885(7) 0.8751(6) 0.139(2) Uani 1 1 d U . .
Cl01 Cl 0.702(3) 0.344(3) 0.321(2) 0.047(7) Uani 0.10 1 d PU . .
Cl02 Cl 0.693(4) 0.554(3) 0.312(3) 0.061(8) Uani 0.10 1 d PU . .
Cl03 Cl 0.937(3) 0.431(3) 0.250(2) 0.046(7) Uani 0.10 1 d PU . .
P1 P 0.5666(3) 0.1226(2) 0.65353(17) 0.0215(5) Uani 1 1 d . . .
Pd1 Pd 0.64232(7) 0.16592(6) 0.76710(5) 0.0201(3) Uani 1 1 d . A .
O01 O 0.255(3) 0.237(4) 0.990(2) 0.202(18) Uani 0.50 1 d PD . .
H02 H 0.204(18) 0.166(10) 1.010(12) 0.00(4) Uiso 0.50 1 d PD . .
H03 H 0.320(18) 0.319(10) 0.953(12) 0.00(4) Uiso 0.50 1 d PD . .

loop_
_atom_site_aniso_label
_atom_site_aniso_U_11
_atom_site_aniso_U_22
_atom_site_aniso_U_33
_atom_site_aniso_U_23
_atom_site_aniso_U_13
_atom_site_aniso_U_12
C01 0.033(5) 0.035(5) 0.021(4) -0.018(4) 0.004(4) -0.019(4)
C1 0.033(5) 0.034(5) 0.021(4) -0.018(4) 0.004(4) -0.018(4)
C2 0.037(6) 0.044(7) 0.037(6) -0.013(5) 0.001(5) -0.021(5)
C3 0.046(7) 0.072(9) 0.049(7) -0.036(7) 0.006(6) -0.032(7)
C4 0.056(8) 0.091(11) 0.028(6) -0.022(7) 0.017(5) -0.055(8)
C5 0.069(9) 0.050(8) 0.041(7) -0.013(6) 0.010(6) -0.039(7)
C6 0.040(6) 0.042(7) 0.046(7) -0.021(6) 0.007(5) -0.015(5)
C7 0.034(5) 0.032(5) 0.030(5) -0.021(5) 0.009(4) -0.019(4)
C8 0.032(5) 0.041(6) 0.031(5) -0.017(5) -0.008(4) -0.009(5)
C9 0.041(6) 0.051(7) 0.039(6) -0.038(6) 0.022(5) -0.022(5)
C10 0.036(6) 0.031(6) 0.046(6) -0.023(5) 0.017(5) -0.018(5)
C11 0.037(6) 0.016(5) 0.046(6) -0.004(5) -0.001(5) 0.002(4)
C12 0.035(6) 0.032(6) 0.035(6) -0.018(5) 0.005(5) -0.004(5)
C13 0.020(4) 0.024(5) 0.030(5) -0.012(4) 0.000(4) -0.009(4)
C14 0.019(5) 0.025(5) 0.036(5) -0.013(4) -0.004(4) 0.002(4)
C15 0.033(6) 0.036(6) 0.030(5) -0.012(5) -0.007(4) 0.002(5)
C16 0.029(6) 0.042(6) 0.034(6) -0.009(5) 0.002(5) -0.004(5)
C17 0.033(6) 0.020(5) 0.035(6) -0.004(4) 0.007(4) -0.005(4)
C18 0.027(5) 0.044(6) 0.028(5) -0.012(5) 0.011(4) -0.017(5)
C19 0.026(5) 0.022(5) 0.034(5) -0.001(4) -0.003(4) -0.020(4)
C20 0.040(6) 0.031(5) 0.028(5) -0.018(4) 0.006(4) -0.016(5)
C21 0.030(5) 0.036(6) 0.038(6) -0.016(5) 0.010(5) -0.012(5)
C22 0.028(5) 0.027(5) 0.031(5) -0.001(4) 0.012(4) -0.012(4)
C23 0.038(6) 0.051(7) 0.026(5) -0.009(5) -0.002(4) -0.027(5)
C24 0.033(6) 0.071(9) 0.033(6) -0.019(6) 0.001(5) -0.027(6)
C25 0.031(4) 0.031(4) 0.031(4) -0.013(2) 0.0017(11) -0.0090(16)
C25' 0.040(5) 0.040(5) 0.040(5) -0.017(2) 0.0024(11) -0.0115(17)
N1 0.043(6) 0.087(8) 0.045(6) -0.048(6) 0.015(5) -0.034(6)
C26 0.030(4) 0.030(4) 0.030(4) -0.013(2) 0.0018(11) -0.0085(16)
C26' 0.049(6) 0.049(6) 0.049(6) -0.021(3) 0.0033(11) -0.014(2)
C27 0.060(6) 0.060(6) 0.060(6) -0.026(3) 0.0041(11) -0.017(2)
C27' 0.057(8) 0.056(8) 0.057(8) -0.024(4) 0.0036(12) -0.016(3)
Cl1 0.139(3) 0.139(3) 0.138(3) -0.0594(14) 0.0091(10) -0.0388(12)
Cl01 0.047(7) 0.047(7) 0.047(7) -0.020(3) 0.0030(11) -0.013(2)
Cl02 0.061(8) 0.061(8) 0.061(8) -0.026(4) 0.0041(12) -0.017(3)
Cl03 0.046(7) 0.046(7) 0.046(7) -0.020(3) 0.0031(11) -0.013(2)
P1 0.0242(12) 0.0216(12) 0.0208(11) -0.0094(10) 0.0003(9) -0.0087(10)
Pd1 0.0220(4) 0.0187(4) 0.0211(4) -0.0090(3) 0.0019(3) -0.0073(3)
O01 0.077(19) 0.46(6) 0.063(17) -0.12(3) -0.008(15) -0.05(3)

loop_
_atom_type_symbol
_atom_type_description
_atom_type_scat_dispersion_real
_atom_type_scat_dispersion_imag
_atom_type_scat_source
C C 0.0033 0.0016 'International Tables Vol C Tables 4.2.6.8 and 6.1.1.4'
H H 0.0000 0.0000 'International Tables Vol C Tables 4.2.6.8 and 6.1.1.4'
Cl Cl 0.1484 0.1585 'International Tables Vol C Tables 4.2.6.8 and 6.1.1.4'
P P 0.1023 0.0942 'International Tables Vol C Tables 4.2.6.8 and 6.1.1.4'
Pd Pd -0.9988 1.0072 'International Tables Vol C Tables 4.2.6.8 and 6.1.1.4'
N N 0.0061 0.0033 'International Tables Vol C Tables 4.2.6.8 and 6.1.1.4'
O O 0.0106 0.0060 'International Tables Vol C Tables 4.2.6.8 and 6.1.1.4'

loop_
_geom_angle_atom_site_label_1
_geom_angle_atom_site_label_2
_geom_angle_atom_site_label_3
_geom_angle
_geom_angle_site_symmetry_1
_geom_angle_site_symmetry_3
_geom_angle_publ_flag
Cl01 C01 Cl03 114(6) . . ?
Cl01 C01 Cl02 108(5) . . ?
Cl03 C01 Cl02 109(5) . . ?
C2 C1 C6 119.3(9) . . ?
C2 C1 P1 118.6(8) . . ?
C6 C1 P1 122.1(8) . . ?
C1 C2 C3 120.9(12) . . ?
C4 C3 C2 120.3(13) . . ?
C3 C4 C5 119.3(11) . . ?
C6 C5 C4 120.3(13) . . ?
C5 C6 C1 119.7(12) . . ?
C8 C7 C12 119.7(10) . . ?
C8 C7 P1 122.1(8) . . ?
C12 C7 P1 117.8(8) . . ?
C7 C8 C9 120.0(10) . . ?
C10 C9 C8 117.3(10) . . ?
C11 C10 C9 120.6(10) . . ?
C10 C11 C12 122.4(11) . . ?
C11 C12 C7 120.0(11) . . ?
C18 C13 C14 119.2(9) . . ?
C18 C13 P1 121.8(8) . . ?
C14 C13 P1 119.0(7) . . ?
C13 C14 C15 120.7(10) . . ?
C16 C15 C14 119.2(11) . . ?
C17 C16 C15 121.0(10) . . ?
C16 C17 C18 120.1(10) . . ?
C13 C18 C17 119.9(10) . . ?
C24 C19 C20 115.0(8) . . ?
C24 C19 Pd1 113.1(8) . . ?
C20 C19 Pd1 131.8(7) . . ?
C21 C20 C19 121.8(10) . . ?
C20 C21 C22 122.0(10) . . ?
C21 C22 C23 117.2(9) . . ?
C24 C23 C22 120.9(10) . . ?
C23 C24 C19 123.0(11) . . ?
C23 C24 C25 119.6(12) . . ?
C19 C24 C25 115.7(12) . . ?
C23 C24 C25' 120.5(13) . . ?
C19 C24 C25' 112.5(11) . . ?
C25 C24 C25' 34.2(11) . . ?
C24 C25 N1 107.0(15) . . ?
N1 C25' C24 108.5(17) . . ?
C25' N1 C26 123.4(16) . . ?
C25' N1 C25 38.5(12) . . ?
C26 N1 C25 111.6(14) . . ?
C25' N1 C26' 115.1(17) . . ?
C26 N1 C26' 36.8(12) . . ?
C25 N1 C26' 130.6(15) . . ?
C25' N1 C27' 106.6(19) . . ?
C26 N1 C27' 55.0(17) . . ?
C25 N1 C27' 71.4(16) . . ?
C26' N1 C27' 91.6(19) . . ?
C25' N1 C27 60.0(15) . . ?
C26 N1 C27 106.6(15) . . ?
C25 N1 C27 98.3(14) . . ?
C26' N1 C27 72.7(15) . . ?
C27' N1 C27 149.0(18) . . ?
C25' N1 Pd1 114.1(13) . . ?
C26 N1 Pd1 121.9(11) . . ?
C25 N1 Pd1 107.4(10) . . ?
C26' N1 Pd1 121.6(11) . . ?
C27' N1 Pd1 102.5(15) . . ?
C27 N1 Pd1 108.5(11) . . ?
C13 P1 C7 109.2(5) . . ?
C13 P1 C1 102.2(4) . . ?
C7 P1 C1 103.4(4) . . ?
C13 P1 Pd1 116.4(3) . . ?
C7 P1 Pd1 112.9(3) . . ?
C1 P1 Pd1 111.3(3) . . ?
C19 Pd1 N1 82.9(4) . . ?
C19 Pd1 Cl1 170.4(4) . . ?
N1 Pd1 Cl1 88.0(4) . . ?
C19 Pd1 P1 94.8(3) . . ?
N1 Pd1 P1 176.8(3) . . ?
Cl1 Pd1 P1 94.1(2) . . ?

loop_
_geom_bond_atom_site_label_1
_geom_bond_atom_site_label_2
_geom_bond_distance
_geom_bond_site_symmetry_2
_geom_bond_publ_flag
C01 Cl01 1.64(10) . ?
C01 Cl03 1.65(10) . ?
C01 Cl02 1.83(10) . ?
C1 C2 1.355(16) . ?
C1 C6 1.382(15) . ?
C1 P1 1.836(9) . ?
C2 C3 1.387(16) . ?
C3 C4 1.34(2) . ?
C4 C5 1.40(2) . ?
C5 C6 1.373(16) . ?
C7 C8 1.372(14) . ?
C7 C12 1.378(15) . ?
C7 P1 1.822(11) . ?
C8 C9 1.436(15) . ?
C9 C10 1.412(17) . ?
C10 C11 1.317(17) . ?
C11 C12 1.376(15) . ?
C13 C18 1.379(15) . ?
C13 C14 1.409(14) . ?
C13 P1 1.796(10) . ?
C14 C15 1.409(14) . ?
C15 C16 1.396(17) . ?
C16 C17 1.360(17) . ?
C17 C18 1.440(15) . ?
C19 C24 1.417(15) . ?
C19 C20 1.423(14) . ?
C19 Pd1 1.972(9) . ?
C20 C21 1.372(14) . ?
C21 C22 1.394(16) . ?
C22 C23 1.407(15) . ?
C23 C24 1.369(15) . ?
C24 C25 1.50(2) . ?
C24 C25' 1.65(3) . ?
C25 N1 1.49(2) . ?
C25' N1 1.30(2) . ?
N1 C26 1.39(2) . ?
N1 C26' 1.57(3) . ?
N1 C27' 1.57(4) . ?
N1 C27 1.63(3) . ?
N1 Pd1 2.106(10) . ?
Cl1 Pd1 2.153(8) . ?
P1 Pd1 2.268(3) . ?
O01 H03 1.33(9) . ?
